data_1513255
loop_
_publ_author_name
'Richards, Gary J.'
'Hill, Jonathan P.'
'Okamoto, Ken'
'Shundo, Atsuomi'
'Akada, Misaho'
'Elsegood, Mark R. J.'
'Mori, Toshiyuki'
'Ariga, Katsuhiko'

_publ_section_title
;
 Diverse Self-Assembly in Soluble Oligoazaacenes: A Microscopy
 Study&#x2020;
;
_journal_issue 15
_journal_name_full Langmuir
_journal_page_first 8408
_journal_page_last 8413
_journal_paper_doi 10.1021/la8041633
_journal_volume 25
_journal_year 2009
_chemical_formula_moiety 'C20 H8 N6'
_chemical_formula_sum 'C20 H8 N6'
_chemical_formula_weight 332.32
_chemical_name_systematic
;
 ?
;
_space_group_IT_number 14
_symmetry_cell_setting monoclinic
_symmetry_space_group_name_Hall '-P 2yn'
_symmetry_space_group_name_H-M 'P 1 21/n 1'
_atom_sites_solution_hydrogens geom
_atom_sites_solution_primary direct
_atom_sites_solution_secondary difmap
_audit_creation_method SHELXL-97
_cell_angle_alpha 90.00
_cell_angle_beta 99.945(3)
_cell_angle_gamma 90.00
_cell_formula_units_Z 4
_cell_length_a 9.3164(17)
_cell_length_b 7.0649(13)
_cell_length_c 23.684(4)
_cell_measurement_reflns_used 1593
_cell_measurement_temperature 150(2)
_cell_measurement_theta_max 24.34
_cell_measurement_theta_min 3.01
_cell_volume 1535.4(5)
_computing_cell_refinement 'Bruker SAINT'
_computing_data_collection 'Bruker APEX 2'
_computing_data_reduction 'Bruker SAINT'
_computing_molecular_graphics 'Bruker SHELXTL'
_computing_publication_material 'Bruker SHELXTL and local programs'
_computing_structure_refinement 'SHELXL-97 (Sheldrick, 2008)'
_computing_structure_solution 'SHELXS-97 (Sheldrick, 2008)'
_diffrn_ambient_temperature 150(2)
_diffrn_measured_fraction_theta_full 0.999
_diffrn_measured_fraction_theta_max 0.999
_diffrn_measurement_device_type 'Bruker APEX 2 CCD diffractometer'
_diffrn_measurement_method '\w rotation with narrow frames'
_diffrn_radiation_monochromator graphite
_diffrn_radiation_source 'fine-focus sealed tube'
_diffrn_radiation_type MoK\a
_diffrn_radiation_wavelength 0.71073
_diffrn_reflns_av_R_equivalents 0.0651
_diffrn_reflns_av_sigmaI/netI 0.0597
_diffrn_reflns_limit_h_max 11
_diffrn_reflns_limit_h_min -11
_diffrn_reflns_limit_k_max 8
_diffrn_reflns_limit_k_min -8
_diffrn_reflns_limit_l_max 29
_diffrn_reflns_limit_l_min -29
_diffrn_reflns_number 13123
_diffrn_reflns_theta_full 26.45
_diffrn_reflns_theta_max 26.45
_diffrn_reflns_theta_min 1.75
_diffrn_standards_decay_% 0
_diffrn_standards_number 0
_exptl_absorpt_coefficient_mu 0.092
_exptl_absorpt_correction_T_max 0.998
_exptl_absorpt_correction_T_min 0.953
_exptl_absorpt_correction_type multi-scan
_exptl_absorpt_process_details 'SADABS v2008/1, Sheldrick, G.M., (2008)'
_exptl_crystal_colour 'dark orange'
_exptl_crystal_density_diffrn 1.438
_exptl_crystal_density_method 'not measured'
_exptl_crystal_description lath
_exptl_crystal_F_000 680
_exptl_crystal_size_max 0.53
_exptl_crystal_size_mid 0.08
_exptl_crystal_size_min 0.02
_refine_diff_density_max 0.142
_refine_diff_density_min -0.148
_refine_diff_density_rms 0.034
_refine_ls_extinction_method none
_refine_ls_goodness_of_fit_ref 0.942
_refine_ls_hydrogen_treatment constr
_refine_ls_matrix_type full
_refine_ls_number_parameters 235
_refine_ls_number_reflns 3155
_refine_ls_number_restraints 0
_refine_ls_restrained_S_all 0.942
_refine_ls_R_factor_all 0.1235
_refine_ls_R_factor_gt 0.0449
_refine_ls_shift/su_max 0.000
_refine_ls_shift/su_mean 0.000
_refine_ls_structure_factor_coef Fsqd
_refine_ls_weighting_details 'calc w=1/[\s^2^(Fo^2^)+(0.0515P)^2^+0.0000P] where P=(Fo^2^+2Fc^2^)/3'
_refine_ls_weighting_scheme calc
_refine_ls_wR_factor_gt 0.0917
_refine_ls_wR_factor_ref 0.1201
_reflns_number_gt 1491
_reflns_number_total 3155
_reflns_threshold_expression I>2\s(I)
_cod_data_source_file la8041633sup1.cif
_cod_data_source_block jph1
_cod_original_sg_symbol_H-M P2(1)/n
_cod_database_code 1513255

loop_
_symmetry_equiv_pos_as_xyz
'x, y, z'
'-x+1/2, y+1/2, -z+1/2'
'-x, -y, -z'
'x-1/2, -y-1/2, z-1/2'

loop_
_atom_site_label
_atom_site_type_symbol
_atom_site_fract_x
_atom_site_fract_y
_atom_site_fract_z
_atom_site_U_iso_or_equiv
_atom_site_adp_type
_atom_site_occupancy
_atom_site_symmetry_multiplicity
_atom_site_calc_flag
_atom_site_refinement_flags
C1 C 0.7094(2) 0.7728(4) -0.05412(9) 0.0473(6) Uani 1 1 d .
C2 C 0.6304(3) 0.6051(4) -0.05547(10) 0.0545(7) Uani 1 1 d .
H2 H 0.5787 0.5773 -0.0252 0.065 Uiso 1 1 calc R
C3 C 0.6262(3) 0.4787(4) -0.10009(10) 0.0587(7) Uani 1 1 d .
H3 H 0.5721 0.3645 -0.1006 0.070 Uiso 1 1 calc R
C4 C 0.7018(3) 0.5201(4) -0.14422(10) 0.0631(8) Uani 1 1 d .
H4 H 0.6986 0.4341 -0.1752 0.076 Uiso 1 1 calc R
C5 C 0.7810(3) 0.6841(4) -0.14343(10) 0.0603(8) Uani 1 1 d .
H5 H 0.8329 0.7090 -0.1738 0.072 Uiso 1 1 calc R
C6 C 0.7872(3) 0.8159(4) -0.09868(9) 0.0498(7) Uani 1 1 d .
C7 C 0.8712(2) 0.9920(4) -0.09720(9) 0.0496(7) Uani 1 1 d .
C8 C 0.9522(3) 1.0407(4) -0.14006(10) 0.0588(7) Uani 1 1 d .
H8 H 0.9504 0.9593 -0.1721 0.071 Uiso 1 1 calc R
C9 C 1.0337(3) 1.2038(5) -0.13643(10) 0.0631(8) Uani 1 1 d .
H9 H 1.0865 1.2338 -0.1662 0.076 Uiso 1 1 calc R
C10 C 1.0400(3) 1.3247(4) -0.09028(10) 0.0598(7) Uani 1 1 d .
H10 H 1.0977 1.4363 -0.0877 0.072 Uiso 1 1 calc R
C11 C 0.9610(3) 1.2804(4) -0.04800(9) 0.0539(7) Uani 1 1 d .
H11 H 0.9648 1.3628 -0.0161 0.065 Uiso 1 1 calc R
C12 C 0.8758(2) 1.1179(4) -0.05092(9) 0.0467(6) Uani 1 1 d .
C13 C 0.7932(2) 1.0781(4) -0.00547(9) 0.0436(6) Uani 1 1 d .
N1 N 0.79630(19) 1.2050(3) 0.03627(7) 0.0457(5) Uani 1 1 d .
C14 C 0.7187(2) 1.1606(4) 0.07775(9) 0.0434(6) Uani 1 1 d .
N2 N 0.72489(19) 1.2882(3) 0.12097(7) 0.0451(5) Uani 1 1 d .
C15 C 0.6500(2) 1.2435(4) 0.16133(8) 0.0422(6) Uani 1 1 d .
C16 C 0.5689(2) 1.0737(4) 0.16040(9) 0.0440(6) Uani 1 1 d .
N3 N 0.56113(19) 0.9487(3) 0.11854(7) 0.0447(5) Uani 1 1 d .
C17 C 0.6373(2) 0.9924(4) 0.07631(8) 0.0419(6) Uani 1 1 d .
N4 N 0.63070(19) 0.8653(3) 0.03297(7) 0.0451(5) Uani 1 1 d .
C18 C 0.7100(2) 0.9065(4) -0.00691(9) 0.0444(6) Uani 1 1 d .
C19 C 0.6536(2) 1.3776(4) 0.20798(10) 0.0501(7) Uani 1 1 d .
N5 N 0.6557(2) 1.4834(3) 0.24450(9) 0.0655(7) Uani 1 1 d .
C20 C 0.4914(3) 1.0264(4) 0.20659(9) 0.0491(6) Uani 1 1 d .
N6 N 0.4304(2) 0.9886(3) 0.24292(8) 0.0677(7) Uani 1 1 d .

loop_
_atom_site_aniso_label
_atom_site_aniso_U_11
_atom_site_aniso_U_22
_atom_site_aniso_U_33
_atom_site_aniso_U_23
_atom_site_aniso_U_13
_atom_site_aniso_U_12
C1 0.0468(15) 0.0607(19) 0.0357(13) 0.0049(12) 0.0104(11) 0.0201(13)
C2 0.0584(16) 0.065(2) 0.0415(15) 0.0023(13) 0.0130(12) 0.0197(15)
C3 0.0679(18) 0.0596(18) 0.0479(15) 0.0006(14) 0.0082(13) 0.0227(14)
C4 0.078(2) 0.068(2) 0.0441(15) -0.0065(14) 0.0124(14) 0.0302(17)
C5 0.0716(19) 0.073(2) 0.0403(14) 0.0050(14) 0.0209(13) 0.0309(17)
C6 0.0514(16) 0.0663(19) 0.0330(13) 0.0077(12) 0.0113(11) 0.0279(14)
C7 0.0468(15) 0.0703(19) 0.0335(13) 0.0106(13) 0.0123(11) 0.0240(14)
C8 0.0579(17) 0.084(2) 0.0373(14) 0.0091(13) 0.0165(12) 0.0224(16)
C9 0.0532(17) 0.098(2) 0.0433(15) 0.0185(16) 0.0217(13) 0.0203(17)
C10 0.0478(16) 0.086(2) 0.0487(15) 0.0175(15) 0.0172(13) 0.0129(14)
C11 0.0480(15) 0.079(2) 0.0368(13) 0.0082(13) 0.0143(11) 0.0114(14)
C12 0.0401(14) 0.0658(19) 0.0359(13) 0.0126(12) 0.0113(11) 0.0138(13)
C13 0.0385(13) 0.0602(17) 0.0328(13) 0.0080(12) 0.0082(10) 0.0155(13)
N1 0.0414(11) 0.0642(15) 0.0335(10) 0.0049(10) 0.0118(9) 0.0090(10)
C14 0.0355(13) 0.0660(18) 0.0290(12) 0.0041(12) 0.0063(10) 0.0083(13)
N2 0.0403(11) 0.0645(15) 0.0315(10) 0.0015(10) 0.0090(9) 0.0009(10)
C15 0.0381(13) 0.0610(17) 0.0278(12) 0.0004(11) 0.0067(10) -0.0002(12)
C16 0.0380(13) 0.0680(19) 0.0262(12) 0.0025(12) 0.0060(10) 0.0043(13)
N3 0.0430(11) 0.0612(14) 0.0312(10) 0.0024(9) 0.0104(9) 0.0040(10)
C17 0.0358(13) 0.0606(17) 0.0292(12) 0.0042(12) 0.0053(10) 0.0083(12)
N4 0.0433(11) 0.0606(14) 0.0323(10) 0.0019(10) 0.0089(9) 0.0109(10)
C18 0.0405(13) 0.0613(18) 0.0327(13) 0.0067(12) 0.0096(11) 0.0172(13)
C19 0.0451(15) 0.0731(19) 0.0336(14) -0.0013(13) 0.0109(12) -0.0097(13)
N5 0.0664(15) 0.0863(18) 0.0449(12) -0.0100(12) 0.0128(11) -0.0159(13)
C20 0.0501(15) 0.0641(18) 0.0339(13) -0.0014(12) 0.0092(12) -0.0044(13)
N6 0.0809(16) 0.0833(18) 0.0450(12) 0.0012(12) 0.0277(12) -0.0107(13)

loop_
_atom_type_symbol
_atom_type_description
_atom_type_scat_dispersion_real
_atom_type_scat_dispersion_imag
_atom_type_scat_source
C C 0.0033 0.0016 'International Tables Vol C Tables 4.2.6.8 and 6.1.1.4'
H H 0.0000 0.0000 'International Tables Vol C Tables 4.2.6.8 and 6.1.1.4'
N N 0.0061 0.0033 'International Tables Vol C Tables 4.2.6.8 and 6.1.1.4'

loop_
_geom_angle_atom_site_label_1
_geom_angle_atom_site_label_2
_geom_angle_atom_site_label_3
_geom_angle
C2 C1 C6 120.2(2)
C2 C1 C18 119.9(2)
C6 C1 C18 119.8(2)
C3 C2 C1 120.9(2)
C2 C3 C4 119.3(3)
C5 C4 C3 120.6(3)
C4 C5 C6 121.5(2)
C5 C6 C1 117.5(3)
C5 C6 C7 122.2(2)
C1 C6 C7 120.3(2)
C12 C7 C8 117.3(3)
C12 C7 C6 120.0(2)
C8 C7 C6 122.7(2)
C9 C8 C7 121.3(2)
C8 C9 C10 121.0(2)
C11 C10 C9 118.7(3)
C10 C11 C12 121.6(2)
C11 C12 C7 120.1(2)
C11 C12 C13 119.6(2)
C7 C12 C13 120.4(2)
N1 C13 C18 121.9(2)
N1 C13 C12 118.2(2)
C18 C13 C12 119.9(2)
C13 N1 C14 115.9(2)
N1 C14 N2 115.8(2)
N1 C14 C17 122.1(2)
N2 C14 C17 122.13(19)
C15 N2 C14 115.4(2)
N2 C15 C16 122.7(2)
N2 C15 C19 116.8(2)
C16 C15 C19 120.48(19)
N3 C16 C15 122.6(2)
N3 C16 C20 116.2(2)
C15 C16 C20 121.2(2)
C16 N3 C17 115.7(2)
N4 C17 N3 116.5(2)
N4 C17 C14 122.07(19)
N3 C17 C14 121.5(2)
C18 N4 C17 115.8(2)
N4 C18 C13 122.2(2)
N4 C18 C1 118.2(2)
C13 C18 C1 119.6(2)
N5 C19 C15 179.6(3)
N6 C20 C16 179.8(3)

loop_
_geom_bond_atom_site_label_1
_geom_bond_atom_site_label_2
_geom_bond_distance
C1 C2 1.392(3)
C1 C6 1.413(3)
C1 C18 1.463(3)
C2 C3 1.379(3)
C3 C4 1.389(3)
C4 C5 1.372(4)
C5 C6 1.405(3)
C6 C7 1.467(3)
C7 C12 1.406(3)
C7 C8 1.408(3)
C8 C9 1.374(4)
C9 C10 1.380(4)
C10 C11 1.377(3)
C11 C12 1.391(3)
C12 C13 1.455(3)
C13 N1 1.331(3)
C13 C18 1.436(3)
N1 C14 1.353(3)
C14 N2 1.358(3)
C14 C17 1.406(3)
N2 C15 1.316(2)
C15 C16 1.415(3)
C15 C19 1.451(3)
C16 N3 1.320(3)
C16 C20 1.450(3)
N3 C17 1.358(3)
C17 N4 1.357(3)
N4 C18 1.328(3)
C19 N5 1.140(3)
C20 N6 1.142(3)

loop_
_geom_torsion_atom_site_label_1
_geom_torsion_atom_site_label_2
_geom_torsion_atom_site_label_3
_geom_torsion_atom_site_label_4
_geom_torsion
C6 C1 C2 C3 -0.2(3)
C18 C1 C2 C3 178.8(2)
C1 C2 C3 C4 -0.1(4)
C2 C3 C4 C5 0.5(4)
C3 C4 C5 C6 -0.7(4)
C4 C5 C6 C1 0.5(3)
C4 C5 C6 C7 -179.9(2)
C2 C1 C6 C5 0.0(3)
C18 C1 C6 C5 -179.0(2)
C2 C1 C6 C7 -179.7(2)
C18 C1 C6 C7 1.4(3)
C5 C6 C7 C12 -178.9(2)
C1 C6 C7 C12 0.7(3)
C5 C6 C7 C8 -0.5(3)
C1 C6 C7 C8 179.1(2)
C12 C7 C8 C9 0.7(3)
C6 C7 C8 C9 -177.8(2)
C7 C8 C9 C10 0.6(4)
C8 C9 C10 C11 -0.9(4)
C9 C10 C11 C12 -0.1(3)
C10 C11 C12 C7 1.4(3)
C10 C11 C12 C13 -179.4(2)
C8 C7 C12 C11 -1.7(3)
C6 C7 C12 C11 176.8(2)
C8 C7 C12 C13 179.1(2)
C6 C7 C12 C13 -2.3(3)
C11 C12 C13 N1 3.4(3)
C7 C12 C13 N1 -177.4(2)
C11 C12 C13 C18 -177.3(2)
C7 C12 C13 C18 1.9(3)
C18 C13 N1 C14 1.2(3)
C12 C13 N1 C14 -179.48(18)
C13 N1 C14 N2 178.51(19)
C13 N1 C14 C17 -1.2(3)
N1 C14 N2 C15 -179.56(19)
C17 C14 N2 C15 0.1(3)
C14 N2 C15 C16 0.4(3)
C14 N2 C15 C19 -179.6(2)
N2 C15 C16 N3 -0.9(3)
C19 C15 C16 N3 179.2(2)
N2 C15 C16 C20 178.0(2)
C19 C15 C16 C20 -1.9(3)
C15 C16 N3 C17 0.6(3)
C20 C16 N3 C17 -178.33(19)
C16 N3 C17 N4 179.90(19)
C16 N3 C17 C14 0.0(3)
N1 C14 C17 N4 -0.6(3)
N2 C14 C17 N4 179.7(2)
N1 C14 C17 N3 179.31(19)
N2 C14 C17 N3 -0.4(3)
N3 C17 N4 C18 -177.60(18)
C14 C17 N4 C18 2.3(3)
C17 N4 C18 C13 -2.3(3)
C17 N4 C18 C1 178.82(19)
N1 C13 C18 N4 0.6(3)
C12 C13 C18 N4 -178.73(19)
N1 C13 C18 C1 179.43(19)
C12 C13 C18 C1 0.2(3)
C2 C1 C18 N4 -1.8(3)
C6 C1 C18 N4 177.15(19)
C2 C1 C18 C13 179.3(2)
C6 C1 C18 C13 -1.8(3)
